data_4081177
loop_
_publ_author_name
'Chung, Lai-Hon'
'Wong, Chun-Yuen'

_publ_section_title
;
 Isolation of Ruthenium--Indolizine Complexes: Insight into the
 Metal-Induced Cycloisomerization of Propargylic Pyridines
;
_journal_issue 13
_journal_name_full Organometallics
_journal_page_first 3583
_journal_paper_doi 10.1021/om400550w
_journal_volume 32
_journal_year 2013
_chemical_formula_sum 'C31 H31 Cl N2 O5 Ru S3'
_chemical_formula_weight 744.28
_chemical_name_systematic
; 
 ? 
;
_space_group_IT_number 2
_symmetry_cell_setting triclinic
_symmetry_space_group_name_Hall '-P 1'
_symmetry_space_group_name_H-M 'P -1'
_atom_sites_solution_hydrogens geom
_atom_sites_solution_primary direct
_atom_sites_solution_secondary difmap
_audit_creation_method SHELXL-97
_cell_angle_alpha 75.391(4)
_cell_angle_beta 69.687(4)
_cell_angle_gamma 78.302(3)
_cell_formula_units_Z 2
_cell_length_a 10.9014(4)
_cell_length_b 11.0991(4)
_cell_length_c 13.7955(6)
_cell_measurement_reflns_used 7004
_cell_measurement_temperature 133(2)
_cell_measurement_theta_max 71.6049
_cell_measurement_theta_min 3.4824
_cell_volume 1502.53(11)
_computing_structure_refinement 'SHELXL-97 (Sheldrick, 1997)'
_computing_structure_solution 'SHELXS-97 (Sheldrick, 1990)'
_diffrn_ambient_temperature 133(2)
_diffrn_detector_area_resol_mean 16.1270
_diffrn_measured_fraction_theta_full 0.984
_diffrn_measured_fraction_theta_max 0.984
_diffrn_measurement_device_type 'Xcalibur, Sapphire3, Gemini ultra'
_diffrn_measurement_method '\w scans'
_diffrn_radiation_monochromator graphite
_diffrn_radiation_source 'fine-focus sealed tube'
_diffrn_radiation_type CuK\a
_diffrn_radiation_wavelength 1.54178
_diffrn_reflns_av_R_equivalents 0.0195
_diffrn_reflns_av_sigmaI/netI 0.0198
_diffrn_reflns_limit_h_max 13
_diffrn_reflns_limit_h_min -10
_diffrn_reflns_limit_k_max 12
_diffrn_reflns_limit_k_min -13
_diffrn_reflns_limit_l_max 16
_diffrn_reflns_limit_l_min -16
_diffrn_reflns_number 10056
_diffrn_reflns_theta_full 67.49
_diffrn_reflns_theta_max 67.49
_diffrn_reflns_theta_min 3.49
_exptl_absorpt_coefficient_mu 7.364
_exptl_absorpt_correction_T_max 1.00000
_exptl_absorpt_correction_T_min 0.27685
_exptl_absorpt_correction_type multi-scan
_exptl_absorpt_process_details 'CrysAlisPro, Agilent Technologies, Version 1.171.35.21'
_exptl_crystal_colour red
_exptl_crystal_density_diffrn 1.645
_exptl_crystal_density_method 'not measured'
_exptl_crystal_description block
_exptl_crystal_F_000 760
_exptl_crystal_size_max 0.33
_exptl_crystal_size_mid 0.32
_exptl_crystal_size_min 0.02
_refine_diff_density_max 0.807
_refine_diff_density_min -0.803
_refine_diff_density_rms 0.077
_refine_ls_extinction_method none
_refine_ls_goodness_of_fit_ref 1.029
_refine_ls_hydrogen_treatment constr
_refine_ls_matrix_type full
_refine_ls_number_parameters 388
_refine_ls_number_reflns 5339
_refine_ls_number_restraints 24
_refine_ls_restrained_S_all 1.037
_refine_ls_R_factor_all 0.0318
_refine_ls_R_factor_gt 0.0309
_refine_ls_shift/su_max 0.001
_refine_ls_shift/su_mean 0.000
_refine_ls_structure_factor_coef Fsqd
_refine_ls_weighting_details 'calc w=1/[\s^2^(Fo^2^)+(0.0482P)^2^+1.9504P] where P=(Fo^2^+2Fc^2^)/3'
_refine_ls_weighting_scheme calc
_refine_ls_wR_factor_gt 0.0815
_refine_ls_wR_factor_ref 0.0823
_reflns_number_gt 5168
_reflns_number_total 5339
_reflns_threshold_expression >2sigma(I)
_cod_data_source_file om400550w_si_002.cif
_cod_data_source_block complex4
_cod_original_cell_volume 1502.53(10)
_cod_original_sg_symbol_H-M P-1
_cod_database_code 4081177

loop_
_symmetry_equiv_pos_as_xyz
'x, y, z'
'-x, -y, -z'

loop_
_atom_site_label
_atom_site_type_symbol
_atom_site_fract_x
_atom_site_fract_y
_atom_site_fract_z
_atom_site_U_iso_or_equiv
_atom_site_adp_type
_atom_site_occupancy
_atom_site_symmetry_multiplicity
_atom_site_calc_flag
_atom_site_refinement_flags
C1 C 0.6922(3) 0.0568(2) 0.6634(2) 0.0213(5) Uani 1 1 d .
C2 C 0.5701(3) 0.1376(2) 0.7165(2) 0.0235(5) Uani 1 1 d .
H2 H 0.5018 0.0954 0.7659 0.028 Uiso 1 1 calc R
C3 C 0.5493(3) 0.2629(3) 0.7005(2) 0.0232(5) Uani 1 1 d .
C4 C 0.6500(3) 0.3445(3) 0.6262(3) 0.0303(6) Uani 1 1 d .
C5 C 0.6396(3) 0.4046(3) 0.5274(3) 0.0423(8) Uani 1 1 d .
H5 H 0.5726 0.3907 0.5059 0.051 Uiso 1 1 calc R
C6 C 0.7297(4) 0.4855(4) 0.4610(4) 0.0732(16) Uani 1 1 d U
H6 H 0.7244 0.5234 0.3941 0.088 Uiso 1 1 calc R
C7 C 0.8262(4) 0.5100(4) 0.4930(6) 0.096(2) Uani 1 1 d U
H7 H 0.8846 0.5662 0.4488 0.115 Uiso 1 1 calc R
C8 C 0.8360(4) 0.4517(4) 0.5896(6) 0.0780(18) Uani 1 1 d U
H8 H 0.9024 0.4679 0.6107 0.094 Uiso 1 1 calc R
C9 C 0.7489(3) 0.3680(3) 0.6581(4) 0.0480(9) Uani 1 1 d U
H9 H 0.7570 0.3287 0.7240 0.058 Uiso 1 1 calc R
C10 C 0.4229(3) 0.3313(3) 0.7583(2) 0.0247(6) Uani 1 1 d .
C11 C 0.3058(3) 0.2762(3) 0.8000(2) 0.0265(6) Uani 1 1 d .
H11 H 0.3063 0.1960 0.7906 0.032 Uiso 1 1 calc R
C12 C 0.1893(3) 0.3395(3) 0.8549(2) 0.0304(6) Uani 1 1 d .
H12 H 0.1119 0.3025 0.8808 0.036 Uiso 1 1 calc R
C13 C 0.1880(3) 0.4588(3) 0.8715(2) 0.0326(7) Uani 1 1 d .
H13 H 0.1102 0.5008 0.9094 0.039 Uiso 1 1 calc R
C14 C 0.3030(3) 0.5141(3) 0.8311(2) 0.0341(7) Uani 1 1 d .
H14 H 0.3027 0.5931 0.8427 0.041 Uiso 1 1 calc R
C15 C 0.4189(3) 0.4522(3) 0.7734(2) 0.0304(6) Uani 1 1 d .
H15 H 0.4949 0.4916 0.7444 0.036 Uiso 1 1 calc R
C16 C 0.8785(3) -0.3940(3) 0.8167(3) 0.0387(7) Uani 1 1 d .
H16A H 0.8592 -0.3931 0.8906 0.046 Uiso 1 1 calc R
H16B H 0.9199 -0.4775 0.8055 0.046 Uiso 1 1 calc R
C17 C 0.9742(3) -0.2993(3) 0.7499(3) 0.0364(7) Uani 1 1 d .
H17A H 1.0109 -0.3159 0.6790 0.044 Uiso 1 1 calc R
H17B H 1.0463 -0.3121 0.7788 0.044 Uiso 1 1 calc R
C18 C 0.8641(3) -0.1182(3) 0.8797(2) 0.0347(7) Uani 1 1 d .
H18A H 0.8729 -0.2006 0.9239 0.042 Uiso 1 1 calc R
H18B H 0.9273 -0.0704 0.8829 0.042 Uiso 1 1 calc R
C19 C 0.7256(3) -0.0524(3) 0.9215(2) 0.0323(6) Uani 1 1 d .
H19A H 0.7245 0.0366 0.8914 0.039 Uiso 1 1 calc R
H19B H 0.7023 -0.0624 0.9974 0.039 Uiso 1 1 calc R
C20 C 0.6022(3) -0.2712(3) 0.9734(2) 0.0340(7) Uani 1 1 d .
H20A H 0.6794 -0.2911 0.9970 0.041 Uiso 1 1 calc R
H20B H 0.5247 -0.2729 1.0354 0.041 Uiso 1 1 calc R
C21 C 0.6030(3) -0.3701(3) 0.9145(3) 0.0343(7) Uani 1 1 d .
H21A H 0.5160 -0.3630 0.9078 0.041 Uiso 1 1 calc R
H21B H 0.6198 -0.4524 0.9563 0.041 Uiso 1 1 calc R
C22 C 0.4055(3) -0.1291(2) 0.7515(2) 0.0237(5) Uani 1 1 d .
H22 H 0.3919 -0.1175 0.8191 0.028 Uiso 1 1 calc R
C23 C 0.2971(3) -0.1367(3) 0.7237(2) 0.0265(6) Uani 1 1 d .
H23 H 0.2130 -0.1312 0.7723 0.032 Uiso 1 1 calc R
C24 C 0.3152(3) -0.1527(3) 0.6234(2) 0.0289(6) Uani 1 1 d .
H24 H 0.2439 -0.1577 0.6030 0.035 Uiso 1 1 calc R
C25 C 0.4424(3) -0.1611(3) 0.5541(2) 0.0268(6) Uani 1 1 d .
H25 H 0.4570 -0.1714 0.4860 0.032 Uiso 1 1 calc R
C26 C 0.5481(3) -0.1544(2) 0.5856(2) 0.0216(5) Uani 1 1 d .
C27 C 0.6860(3) -0.1601(2) 0.5162(2) 0.0217(5) Uani 1 1 d .
C28 C 0.7228(3) -0.1732(3) 0.4123(2) 0.0277(6) Uani 1 1 d .
H28 H 0.6600 -0.1833 0.3844 0.033 Uiso 1 1 calc R
C29 C 0.8538(3) -0.1712(3) 0.3499(2) 0.0306(6) Uani 1 1 d .
H29 H 0.8802 -0.1811 0.2803 0.037 Uiso 1 1 calc R
C30 C 0.9436(3) -0.1541(3) 0.3934(2) 0.0283(6) Uani 1 1 d .
H30 H 1.0317 -0.1511 0.3531 0.034 Uiso 1 1 calc R
C31 C 0.9017(3) -0.1414(2) 0.4974(2) 0.0260(6) Uani 1 1 d .
H31 H 0.9627 -0.1282 0.5257 0.031 Uiso 1 1 calc R
Cl1 Cl 0.83240(7) 0.23159(8) 0.96967(6) 0.03977(18) Uani 1 1 d .
N1 N 0.5298(2) -0.13766(19) 0.68468(17) 0.0202(4) Uani 1 1 d .
N2 N 0.7758(2) -0.14738(19) 0.55935(18) 0.0216(4) Uani 1 1 d .
O1 O 0.77944(18) 0.10641(17) 0.58967(15) 0.0252(4) Uani 1 1 d .
O2 O 0.6991(3) 0.2791(4) 0.9835(3) 0.0793(11) Uani 1 1 d .
O3 O 0.8914(3) 0.3000(3) 1.0131(2) 0.0558(7) Uani 1 1 d .
O4 O 0.8355(3) 0.1039(3) 1.0314(3) 0.0684(8) Uani 1 1 d .
O5 O 0.9050(3) 0.2276(4) 0.8631(2) 0.0670(9) Uani 1 1 d .
Ru1 Ru 0.701845(18) -0.132946(16) 0.717858(14) 0.01892(8) Uani 1 1 d .
S1 S 0.72365(7) -0.35959(6) 0.78423(6) 0.02990(16) Uani 1 1 d .
S2 S 0.90100(6) -0.13517(6) 0.74250(6) 0.02646(15) Uani 1 1 d .
S3 S 0.60195(7) -0.11248(6) 0.89113(5) 0.02480(15) Uani 1 1 d .

loop_
_atom_site_aniso_label
_atom_site_aniso_U_11
_atom_site_aniso_U_22
_atom_site_aniso_U_33
_atom_site_aniso_U_23
_atom_site_aniso_U_13
_atom_site_aniso_U_12
C1 0.0215(13) 0.0210(12) 0.0257(13) -0.0040(10) -0.0119(11) -0.0052(10)
C2 0.0209(13) 0.0218(13) 0.0263(13) -0.0019(10) -0.0070(11) -0.0035(10)
C3 0.0208(13) 0.0229(13) 0.0273(13) -0.0039(10) -0.0098(11) -0.0029(10)
C4 0.0188(13) 0.0173(13) 0.0493(18) -0.0086(12) -0.0035(12) 0.0000(10)
C5 0.0324(17) 0.0240(15) 0.052(2) 0.0040(14) -0.0013(15) 0.0019(13)
C6 0.044(2) 0.0333(19) 0.088(3) 0.022(2) 0.016(2) 0.0049(17)
C7 0.025(2) 0.0251(19) 0.183(6) 0.011(3) 0.014(3) -0.0068(16)
C8 0.0236(18) 0.035(2) 0.171(6) -0.041(3) -0.009(3) -0.0063(16)
C9 0.0246(16) 0.0328(17) 0.091(3) -0.0253(18) -0.0168(17) -0.0001(13)
C10 0.0217(13) 0.0235(13) 0.0268(13) -0.0011(11) -0.0100(11) 0.0010(11)
C11 0.0241(14) 0.0294(14) 0.0261(13) -0.0014(11) -0.0108(11) -0.0030(11)
C12 0.0204(14) 0.0421(17) 0.0252(14) 0.0009(12) -0.0091(11) -0.0022(12)
C13 0.0252(14) 0.0367(16) 0.0269(14) -0.0014(12) -0.0083(11) 0.0101(12)
C14 0.0360(16) 0.0225(14) 0.0354(16) -0.0023(12) -0.0086(13) 0.0058(12)
C15 0.0274(15) 0.0239(14) 0.0351(15) -0.0017(12) -0.0073(12) -0.0023(11)
C16 0.0322(17) 0.0256(15) 0.056(2) 0.0052(14) -0.0225(15) -0.0005(13)
C17 0.0230(15) 0.0289(15) 0.0547(19) -0.0015(14) -0.0173(14) 0.0029(12)
C18 0.0329(16) 0.0413(17) 0.0378(16) -0.0017(13) -0.0202(13) -0.0135(14)
C19 0.0339(16) 0.0383(16) 0.0319(15) -0.0054(13) -0.0162(13) -0.0115(13)
C20 0.0309(16) 0.0373(16) 0.0323(15) 0.0078(13) -0.0136(13) -0.0125(13)
C21 0.0298(16) 0.0294(15) 0.0421(17) 0.0073(13) -0.0147(13) -0.0118(12)
C22 0.0218(13) 0.0234(13) 0.0251(13) -0.0027(10) -0.0066(11) -0.0048(10)
C23 0.0176(13) 0.0291(14) 0.0318(15) -0.0018(12) -0.0085(11) -0.0045(11)
C24 0.0217(14) 0.0336(15) 0.0334(15) -0.0002(12) -0.0129(12) -0.0080(11)
C25 0.0263(14) 0.0300(14) 0.0265(14) -0.0014(11) -0.0116(11) -0.0079(11)
C26 0.0217(13) 0.0167(12) 0.0254(13) 0.0000(10) -0.0079(10) -0.0048(10)
C27 0.0224(13) 0.0149(11) 0.0272(13) -0.0029(10) -0.0072(11) -0.0033(10)
C28 0.0266(14) 0.0289(14) 0.0287(14) -0.0056(11) -0.0085(11) -0.0060(11)
C29 0.0312(15) 0.0296(15) 0.0282(14) -0.0074(12) -0.0040(12) -0.0050(12)
C30 0.0208(13) 0.0225(13) 0.0356(15) -0.0046(11) -0.0014(11) -0.0039(11)
C31 0.0202(13) 0.0215(13) 0.0354(15) -0.0053(11) -0.0071(11) -0.0043(10)
Cl1 0.0234(3) 0.0488(4) 0.0479(4) -0.0207(4) -0.0019(3) -0.0088(3)
N1 0.0194(11) 0.0155(10) 0.0256(11) -0.0011(8) -0.0078(9) -0.0044(8)
N2 0.0197(11) 0.0149(10) 0.0303(12) -0.0034(9) -0.0085(9) -0.0026(8)
O1 0.0231(10) 0.0215(9) 0.0288(10) -0.0030(8) -0.0053(8) -0.0054(7)
O2 0.0299(14) 0.125(3) 0.075(2) -0.020(2) -0.0126(14) 0.0009(17)
O3 0.0407(14) 0.0712(18) 0.0606(16) -0.0386(15) 0.0026(12) -0.0191(13)
O4 0.082(2) 0.0537(17) 0.0692(19) -0.0195(15) -0.0162(17) -0.0123(16)
O5 0.0440(15) 0.115(3) 0.0448(15) -0.0293(16) -0.0025(12) -0.0202(16)
Ru1 0.01642(12) 0.01637(12) 0.02508(12) -0.00163(8) -0.00908(8) -0.00302(7)
S1 0.0290(4) 0.0193(3) 0.0421(4) 0.0008(3) -0.0157(3) -0.0050(3)
S2 0.0199(3) 0.0250(3) 0.0360(4) 0.0001(3) -0.0138(3) -0.0047(3)
S3 0.0234(3) 0.0276(3) 0.0254(3) -0.0019(3) -0.0107(3) -0.0062(3)

loop_
_atom_type_symbol
_atom_type_description
_atom_type_scat_dispersion_real
_atom_type_scat_dispersion_imag
_atom_type_scat_source
C C 0.0181 0.0091 'International Tables Vol C Tables 4.2.6.8 and 6.1.1.4'
H H 0.0000 0.0000 'International Tables Vol C Tables 4.2.6.8 and 6.1.1.4'
N N 0.0311 0.0180 'International Tables Vol C Tables 4.2.6.8 and 6.1.1.4'
O O 0.0492 0.0322 'International Tables Vol C Tables 4.2.6.8 and 6.1.1.4'
S S 0.3331 0.5567 'International Tables Vol C Tables 4.2.6.8 and 6.1.1.4'
Cl Cl 0.3639 0.7018 'International Tables Vol C Tables 4.2.6.8 and 6.1.1.4'
Ru Ru 0.0552 3.2960 'International Tables Vol C Tables 4.2.6.8 and 6.1.1.4'

loop_
_geom_angle_atom_site_label_1
_geom_angle_atom_site_label_2
_geom_angle_atom_site_label_3
_geom_angle
O1 C1 C2 119.4(2)
O1 C1 Ru1 123.0(2)
C2 C1 Ru1 117.60(18)
C3 C2 C1 127.2(2)
C2 C3 C10 121.7(2)
C2 C3 C4 123.1(2)
C10 C3 C4 115.1(2)
C9 C4 C5 119.6(3)
C9 C4 C3 120.2(3)
C5 C4 C3 120.1(3)
C6 C5 C4 119.7(4)
C7 C6 C5 120.8(5)
C8 C7 C6 119.5(4)
C7 C8 C9 121.6(5)
C4 C9 C8 118.9(5)
C15 C10 C11 118.1(3)
C15 C10 C3 120.6(3)
C11 C10 C3 121.3(3)
C12 C11 C10 121.0(3)
C11 C12 C13 120.0(3)
C14 C13 C12 119.6(3)
C13 C14 C15 120.4(3)
C14 C15 C10 120.8(3)
C17 C16 S1 112.1(2)
C16 C17 S2 114.6(2)
C19 C18 S2 111.4(2)
C18 C19 S3 113.1(2)
C21 C20 S3 112.2(2)
C20 C21 S1 114.6(2)
N1 C22 C23 122.9(3)
C24 C23 C22 119.4(3)
C23 C24 C25 118.1(3)
C24 C25 C26 120.5(3)
N1 C26 C25 121.2(2)
N1 C26 C27 114.9(2)
C25 C26 C27 123.9(2)
N2 C27 C28 121.3(2)
N2 C27 C26 115.7(2)
C28 C27 C26 122.9(2)
C27 C28 C29 119.8(3)
C30 C29 C28 118.5(3)
C29 C30 C31 119.4(3)
N2 C31 C30 122.5(3)
O2 Cl1 O5 112.4(2)
O2 Cl1 O3 110.9(2)
O5 Cl1 O3 111.56(17)
O2 Cl1 O4 106.9(2)
O5 Cl1 O4 108.6(2)
O3 Cl1 O4 106.07(19)
C22 N1 C26 117.9(2)
C22 N1 Ru1 126.68(18)
C26 N1 Ru1 115.43(17)
C31 N2 C27 118.5(2)
C31 N2 Ru1 125.88(19)
C27 N2 Ru1 115.60(17)
C1 Ru1 N2 85.89(9)
C1 Ru1 N1 91.30(9)
N2 Ru1 N1 78.21(9)
C1 Ru1 S2 90.01(7)
N2 Ru1 S2 97.36(6)
N1 Ru1 S2 175.28(6)
C1 Ru1 S3 93.02(8)
N2 Ru1 S3 174.95(6)
N1 Ru1 S3 96.90(6)
S2 Ru1 S3 87.56(3)
C1 Ru1 S1 177.19(7)
N2 Ru1 S1 94.50(6)
N1 Ru1 S1 91.51(6)
S2 Ru1 S1 87.17(2)
S3 Ru1 S1 86.83(3)
C21 S1 C16 101.20(16)
C21 S1 Ru1 101.12(10)
C16 S1 Ru1 104.11(10)
C17 S2 C18 101.06(16)
C17 S2 Ru1 104.01(10)
C18 S2 Ru1 106.87(10)
C19 S3 C20 100.96(14)
C19 S3 Ru1 103.54(10)
C20 S3 Ru1 107.51(11)

loop_
_geom_bond_atom_site_label_1
_geom_bond_atom_site_label_2
_geom_bond_distance
C1 O1 1.225(3)
C1 C2 1.511(4)
C1 Ru1 2.044(3)
C2 C3 1.337(4)
C3 C10 1.492(4)
C3 C4 1.494(4)
C4 C9 1.389(5)
C4 C5 1.390(5)
C5 C6 1.389(5)
C6 C7 1.369(9)
C7 C8 1.358(9)
C8 C9 1.396(6)
C10 C15 1.399(4)
C10 C11 1.401(4)
C11 C12 1.385(4)
C12 C13 1.395(5)
C13 C14 1.384(5)
C14 C15 1.389(4)
C16 C17 1.526(4)
C16 S1 1.836(3)
C17 S2 1.827(3)
C18 C19 1.519(5)
C18 S2 1.844(3)
C19 S3 1.826(3)
C20 C21 1.519(5)
C20 S3 1.839(3)
C21 S1 1.814(3)
C22 N1 1.349(3)
C22 C23 1.385(4)
C23 C24 1.380(4)
C24 C25 1.385(4)
C25 C26 1.386(4)
C26 N1 1.367(3)
C26 C27 1.474(4)
C27 N2 1.354(4)
C27 C28 1.385(4)
C28 C29 1.390(4)
C29 C30 1.376(4)
C30 C31 1.382(4)
C31 N2 1.346(3)
Cl1 O2 1.405(3)
Cl1 O5 1.415(3)
Cl1 O3 1.430(3)
Cl1 O4 1.458(3)
N1 Ru1 2.092(2)
N2 Ru1 2.087(2)
Ru1 S2 2.3057(7)
Ru1 S3 2.3061(7)
Ru1 S1 2.4432(7)
